data_7008677
loop_
_publ_author_name
'Davies, Christopher J.'
'Fawcett, John'
'Shutt, Richard'
'Solan, Gregory A.'

_publ_section_title
;
 Substituted N-picolylethylenediamines of the type
 (ArNHCH2CH2){(2-C5H4N)CH2}NR [R = Me, 4-CH2=CH(C6H4)CH2, (2-C5H4N)CH2]
 and their transition metal(II) halide complexes.
;
_journal_issue 15
_journal_name_full 'Dalton transactions (Cambridge, England : 2003)'
_journal_page_first 2630
_journal_page_last 2640
_journal_paper_doi 10.1039/b505763a
_journal_year 2005
_chemical_formula_moiety '(C22 H26 Cl2 N4 Fe) (C2 H3 N)'
_chemical_formula_sum 'C24 H29 Cl2 Fe N5'
_chemical_formula_weight 514.27
_chemical_name_systematic
;
?
;
_space_group_IT_number 14
_symmetry_cell_setting monoclinic
_symmetry_space_group_name_Hall '-P 2ybc'
_symmetry_space_group_name_H-M 'P 1 21/c 1'
_atom_sites_solution_hydrogens geom
_atom_sites_solution_primary direct
_atom_sites_solution_secondary difmap
_audit_creation_method SHELXL-97
_cell_angle_alpha 90.00
_cell_angle_beta 99.752(4)
_cell_angle_gamma 90.00
_cell_formula_units_Z 8
_cell_length_a 19.206(4)
_cell_length_b 14.800(3)
_cell_length_c 17.270(4)
_cell_measurement_reflns_used 1464
_cell_measurement_temperature 150(2)
_cell_measurement_theta_max 26.82
_cell_measurement_theta_min 2.45
_cell_volume 4838.0(18)
_computing_cell_refinement 'Bruker SMART'
_computing_data_collection 'Bruker SMART'
_computing_data_reduction 'Bruker SAINT'
_computing_molecular_graphics 'Bruker SHELXTL'
_computing_publication_material 'Bruker SHELXTL'
_computing_structure_refinement 'SHELXL-97 (Sheldrick, 1997)'
_computing_structure_solution 'SHELXS-97 (Sheldrick, 1990)'
_diffrn_ambient_temperature 150(2)
_diffrn_measured_fraction_theta_full 0.998
_diffrn_measured_fraction_theta_max 0.998
_diffrn_measurement_device_type 'CCD area detector'
_diffrn_measurement_method 'phi and omega scans'
_diffrn_radiation_monochromator graphite
_diffrn_radiation_source 'fine-focus sealed tube'
_diffrn_radiation_type MoK\a
_diffrn_radiation_wavelength 0.71073
_diffrn_reflns_av_R_equivalents 0.1551
_diffrn_reflns_av_sigmaI/netI 0.2103
_diffrn_reflns_limit_h_max 22
_diffrn_reflns_limit_h_min -22
_diffrn_reflns_limit_k_max 17
_diffrn_reflns_limit_k_min -13
_diffrn_reflns_limit_l_max 20
_diffrn_reflns_limit_l_min -20
_diffrn_reflns_number 26576
_diffrn_reflns_theta_full 25.00
_diffrn_reflns_theta_max 25.00
_diffrn_reflns_theta_min 1.75
_exptl_absorpt_coefficient_mu 0.866
_exptl_absorpt_correction_T_max 0.93
_exptl_absorpt_correction_T_min 0.59
_exptl_absorpt_correction_type empirical
_exptl_absorpt_process_details
;
absorption correction based on 1337 reflections (SADABS); Rint 0.054 before
correction and 0.036 after.
;
_exptl_crystal_colour yellow
_exptl_crystal_density_diffrn 1.412
_exptl_crystal_density_method 'not measured'
_exptl_crystal_description plate
_exptl_crystal_F_000 2144
_exptl_crystal_size_max 0.47
_exptl_crystal_size_mid 0.21
_exptl_crystal_size_min 0.04
_refine_diff_density_max 0.995
_refine_diff_density_min -0.857
_refine_diff_density_rms 0.112
_refine_ls_extinction_coef 0.0042(4)
_refine_ls_extinction_expression Fc^*^=kFc[1+0.001xFc^2^\l^3^/sin(2\q)]^-1/4^
_refine_ls_extinction_method SHELXL
_refine_ls_goodness_of_fit_ref 0.882
_refine_ls_hydrogen_treatment mixed
_refine_ls_matrix_type full
_refine_ls_number_parameters 584
_refine_ls_number_reflns 8503
_refine_ls_number_restraints 0
_refine_ls_restrained_S_all 0.882
_refine_ls_R_factor_all 0.1670
_refine_ls_R_factor_gt 0.0787
_refine_ls_shift/su_max 0.002
_refine_ls_shift/su_mean 0.000
_refine_ls_structure_factor_coef Fsqd
_refine_ls_weighting_details 'calc w=1/[\s^2^(Fo^2^)+(0.0734P)^2^+0.0000P] where P=(Fo^2^+2Fc^2^)/3'
_refine_ls_weighting_scheme calc
_refine_ls_wR_factor_gt 0.1608
_refine_ls_wR_factor_ref 0.1970
_reflns_number_gt 3963
_reflns_number_total 8503
_reflns_threshold_expression >2sigma(I)
_cod_data_source_file b505763a.txt
_cod_data_source_block 2114
_cod_depositor_comments
;
The following automatic conversions were performed:
'_symmetry_cell_setting' value 'Monoclinic' changed to 'monoclinic'
according to '/home/saulius/struct/CIF-dictionaries/cif_core.dic'
dictionary named 'cif_core.dic' version 2.4.1 from 2010-06-29.

Automatic conversion script
Id: cif_fix_enum 1527 2010-12-29 10:47:43Z saulius 
;
_cod_original_cell_volume 4838.1(18)
_cod_original_sg_symbol_H-M P2(1)/c
_cod_original_formula_sum 'C24 H29 Cl2 N5 Fe'
_cod_database_code 7008677

loop_
_symmetry_equiv_pos_as_xyz
'x, y, z'
'-x, y+1/2, -z+1/2'
'-x, -y, -z'
'x, -y-1/2, z-1/2'

loop_
_atom_site_label
_atom_site_type_symbol
_atom_site_fract_x
_atom_site_fract_y
_atom_site_fract_z
_atom_site_U_iso_or_equiv
_atom_site_adp_type
_atom_site_occupancy
_atom_site_symmetry_multiplicity
_atom_site_calc_flag
_atom_site_refinement_flags
_atom_site_disorder_assembly
_atom_site_disorder_group
Fe1 Fe 0.47304(6) 0.22325(8) 0.05918(6) 0.0286(3) Uani 1 1 d . . .
Cl1 Cl 0.52886(11) 0.25517(16) 0.18727(12) 0.0412(6) Uani 1 1 d . . .
Cl2 Cl 0.55790(11) 0.11238(14) 0.02271(11) 0.0348(5) Uani 1 1 d . . .
N1 N 0.5185(3) 0.3293(5) -0.0054(4) 0.0328(17) Uani 1 1 d . . .
N2 N 0.4094(3) 0.2223(4) -0.0628(4) 0.0321(17) Uani 1 1 d . . .
N3 N 0.3794(3) 0.2998(4) 0.0721(4) 0.0326(17) Uani 1 1 d . . .
N4 N 0.3997(3) 0.1006(4) 0.0621(3) 0.0289(16) Uani 1 1 d . . .
H4' H 0.4287 0.0512 0.0573 0.035 Uiso 1 1 calc R . .
C1 C 0.5617(4) 0.3956(6) 0.0264(5) 0.040(2) Uani 1 1 d . . .
H1 H 0.5736 0.3984 0.0820 0.048 Uiso 1 1 calc R . .
C2 C 0.5895(5) 0.4593(6) -0.0168(5) 0.044(2) Uani 1 1 d . . .
H2 H 0.6194 0.5056 0.0082 0.053 Uiso 1 1 calc R . .
C3 C 0.5726(5) 0.4546(6) -0.0989(6) 0.051(3) Uani 1 1 d . . .
H3 H 0.5912 0.4976 -0.1308 0.062 Uiso 1 1 calc R . .
C4 C 0.5287(4) 0.3863(5) -0.1325(5) 0.035(2) Uani 1 1 d . . .
H4 H 0.5165 0.3818 -0.1881 0.042 Uiso 1 1 calc R . .
C5 C 0.5026(4) 0.3245(5) -0.0845(5) 0.031(2) Uani 1 1 d . . .
C6 C 0.4574(4) 0.2480(6) -0.1172(5) 0.035(2) Uani 1 1 d . . .
H6A H 0.4294 0.2654 -0.1686 0.041 Uiso 1 1 calc R . .
H6B H 0.4873 0.1957 -0.1258 0.041 Uiso 1 1 calc R . .
C7 C 0.3511(4) 0.2884(5) -0.0686(5) 0.035(2) Uani 1 1 d . . .
H7A H 0.3095 0.2637 -0.1039 0.042 Uiso 1 1 calc R . .
H7B H 0.3655 0.3444 -0.0930 0.042 Uiso 1 1 calc R . .
C8 C 0.3298(4) 0.3121(5) 0.0092(5) 0.032(2) Uani 1 1 d . . .
C9 C 0.2646(4) 0.3492(6) 0.0103(6) 0.045(2) Uani 1 1 d . . .
H9 H 0.2316 0.3562 -0.0368 0.054 Uiso 1 1 calc R . .
C10 C 0.2477(5) 0.3769(6) 0.0835(6) 0.053(3) Uani 1 1 d . . .
H10 H 0.2034 0.4034 0.0871 0.063 Uiso 1 1 calc R . .
C11 C 0.2980(5) 0.3637(6) 0.1486(6) 0.045(2) Uani 1 1 d . . .
H11 H 0.2888 0.3816 0.1987 0.054 Uiso 1 1 calc R . .
C12 C 0.3612(4) 0.3252(6) 0.1423(5) 0.037(2) Uani 1 1 d . . .
H12 H 0.3944 0.3154 0.1890 0.044 Uiso 1 1 calc R . .
C13 C 0.3812(4) 0.1301(6) -0.0776(5) 0.036(2) Uani 1 1 d . . .
H13A H 0.4201 0.0885 -0.0841 0.043 Uiso 1 1 calc R . .
H13B H 0.3464 0.1295 -0.1269 0.043 Uiso 1 1 calc R . .
C14 C 0.3463(4) 0.0978(5) -0.0108(4) 0.031(2) Uani 1 1 d . . .
H14A H 0.3058 0.1372 -0.0053 0.037 Uiso 1 1 calc R . .
H14B H 0.3287 0.0353 -0.0210 0.037 Uiso 1 1 calc R . .
C15 C 0.3687(4) 0.0798(5) 0.1318(4) 0.0270(19) Uani 1 1 d . . .
C16 C 0.4073(4) 0.0243(6) 0.1902(5) 0.033(2) Uani 1 1 d . . .
C17 C 0.3745(4) 0.0009(6) 0.2539(5) 0.039(2) Uani 1 1 d . . .
H17 H 0.3989 -0.0377 0.2934 0.047 Uiso 1 1 calc R . .
C18 C 0.3067(4) 0.0325(6) 0.2617(5) 0.034(2) Uani 1 1 d . . .
C19 C 0.2728(4) 0.0907(6) 0.2064(5) 0.040(2) Uani 1 1 d . . .
H19 H 0.2281 0.1150 0.2119 0.048 Uiso 1 1 calc R . .
C20 C 0.3041(4) 0.1146(6) 0.1414(5) 0.038(2) Uani 1 1 d . . .
H20 H 0.2803 0.1554 0.1034 0.045 Uiso 1 1 calc R . .
C21 C 0.4776(4) -0.0115(6) 0.1835(5) 0.038(2) Uani 1 1 d . . .
H21A H 0.4943 -0.0510 0.2284 0.058 Uiso 1 1 calc R . .
H21B H 0.5108 0.0387 0.1830 0.058 Uiso 1 1 calc R . .
H21C H 0.4745 -0.0461 0.1346 0.058 Uiso 1 1 calc R . .
C22 C 0.2707(5) -0.0028(7) 0.3274(5) 0.057(3) Uani 1 1 d . . .
H22A H 0.2556 0.0482 0.3567 0.086 Uiso 1 1 calc R . .
H22B H 0.3039 -0.0405 0.3629 0.086 Uiso 1 1 calc R . .
H22C H 0.2294 -0.0390 0.3050 0.086 Uiso 1 1 calc R . .
Fe1A Fe 0.14425(6) 0.68275(8) 0.23832(7) 0.0308(3) Uani 1 1 d . . .
Cl1A Cl 0.03644(11) 0.74633(15) 0.18991(13) 0.0410(6) Uani 1 1 d . . .
Cl2A Cl 0.13684(11) 0.54568(15) 0.14918(12) 0.0394(6) Uani 1 1 d . . .
N1A N 0.2101(3) 0.7608(5) 0.1721(4) 0.0316(17) Uani 1 1 d . . .
N2A N 0.2559(3) 0.6482(4) 0.2885(4) 0.0305(16) Uani 1 1 d . . .
N3A N 0.1680(3) 0.7743(4) 0.3392(4) 0.0309(16) Uani 1 1 d . . .
N4A N 0.1285(3) 0.5731(4) 0.3297(4) 0.0312(17) Uani 1 1 d . . .
H4A' H 0.1172 0.5209 0.3002 0.037 Uiso 1 1 calc R . .
C1A C 0.1897(4) 0.8374(6) 0.1318(4) 0.036(2) Uani 1 1 d . . .
H1A H 0.1424 0.8576 0.1286 0.043 Uiso 1 1 calc R . .
C2A C 0.2355(4) 0.8870(6) 0.0953(5) 0.037(2) Uani 1 1 d . . .
H2A H 0.2198 0.9407 0.0676 0.044 Uiso 1 1 calc R . .
C3A C 0.3041(5) 0.8582(6) 0.0991(5) 0.040(2) Uani 1 1 d . . .
H3A H 0.3359 0.8914 0.0735 0.048 Uiso 1 1 calc R . .
C4A C 0.3260(4) 0.7819(6) 0.1398(4) 0.032(2) Uani 1 1 d . . .
H4A H 0.3734 0.7613 0.1437 0.039 Uiso 1 1 calc R . .
C5A C 0.2776(4) 0.7348(5) 0.1755(4) 0.031(2) Uani 1 1 d . . .
C6A C 0.2963(4) 0.6483(5) 0.2226(4) 0.032(2) Uani 1 1 d . . .
H6A1 H 0.2837 0.5947 0.1888 0.039 Uiso 1 1 calc R . .
H6A2 H 0.3476 0.6463 0.2431 0.039 Uiso 1 1 calc R . .
C7A C 0.2879(4) 0.7166(6) 0.3480(4) 0.035(2) Uani 1 1 d . . .
H7A1 H 0.3160 0.7602 0.3226 0.042 Uiso 1 1 calc R . .
H7A2 H 0.3203 0.6857 0.3905 0.042 Uiso 1 1 calc R . .
C8A C 0.2320(4) 0.7677(5) 0.3834(5) 0.031(2) Uani 1 1 d . . .
C9A C 0.2499(5) 0.8104(6) 0.4548(5) 0.038(2) Uani 1 1 d . . .
H9A H 0.2959 0.8041 0.4847 0.045 Uiso 1 1 calc R . .
C10A C 0.1993(5) 0.8630(6) 0.4824(5) 0.046(2) Uani 1 1 d . . .
H10A H 0.2101 0.8936 0.5313 0.055 Uiso 1 1 calc R . .
C11A C 0.1340(5) 0.8696(6) 0.4378(5) 0.049(3) Uani 1 1 d . . .
H11A H 0.0986 0.9050 0.4555 0.059 Uiso 1 1 calc R . .
C12A C 0.1194(5) 0.8251(6) 0.3673(5) 0.041(2) Uani 1 1 d . . .
H12A H 0.0735 0.8302 0.3370 0.049 Uiso 1 1 calc R . .
C13A C 0.2552(4) 0.5576(5) 0.3247(5) 0.036(2) Uani 1 1 d . . .
H13C H 0.3020 0.5447 0.3566 0.043 Uiso 1 1 calc R . .
H13D H 0.2453 0.5111 0.2832 0.043 Uiso 1 1 calc R . .
C14A C 0.1984(4) 0.5548(6) 0.3768(4) 0.030(2) Uani 1 1 d . . .
H14C H 0.1982 0.4945 0.4017 0.036 Uiso 1 1 calc R . .
H14D H 0.2091 0.6005 0.4190 0.036 Uiso 1 1 calc R . .
C15A C 0.0712(4) 0.5848(6) 0.3721(4) 0.031(2) Uani 1 1 d . . .
C16A C 0.0059(4) 0.5492(6) 0.3435(5) 0.033(2) Uani 1 1 d . . .
C17A C -0.0492(5) 0.5639(6) 0.3852(5) 0.040(2) Uani 1 1 d . . .
H17A H -0.0942 0.5386 0.3655 0.048 Uiso 1 1 calc R . .
C18A C -0.0416(4) 0.6135(6) 0.4538(5) 0.039(2) Uani 1 1 d . . .
C19A C 0.0250(4) 0.6474(6) 0.4833(4) 0.034(2) Uani 1 1 d . . .
H19A H 0.0322 0.6795 0.5316 0.041 Uiso 1 1 calc R . .
C20A C 0.0812(4) 0.6351(5) 0.4432(4) 0.032(2) Uani 1 1 d . . .
H20A H 0.1261 0.6602 0.4633 0.039 Uiso 1 1 calc R . .
C21A C -0.0069(5) 0.4934(6) 0.2683(5) 0.052(3) Uani 1 1 d . . .
H21D H 0.0222 0.4387 0.2755 0.078 Uiso 1 1 calc R . .
H21E H 0.0057 0.5291 0.2250 0.078 Uiso 1 1 calc R . .
H21F H -0.0569 0.4764 0.2561 0.078 Uiso 1 1 calc R . .
C22A C -0.1035(4) 0.6263(6) 0.4988(5) 0.053(3) Uani 1 1 d . . .
H22D H -0.1355 0.6728 0.4728 0.079 Uiso 1 1 calc R . .
H22E H -0.0852 0.6450 0.5529 0.079 Uiso 1 1 calc R . .
H22F H -0.1292 0.5692 0.4994 0.079 Uiso 1 1 calc R . .
N5 N 0.7947(5) 0.8353(6) 0.1764(6) 0.069(3) Uani 1 1 d . . .
C23 C 0.8373(5) 0.8105(7) 0.2254(7) 0.048(3) Uani 1 1 d . . .
C24 C 0.8904(5) 0.7797(7) 0.2900(6) 0.064(3) Uani 1 1 d . . .
H24A H 0.8674 0.7599 0.3336 0.095 Uiso 1 1 calc R . .
H24B H 0.9230 0.8294 0.3077 0.095 Uiso 1 1 calc R . .
H24C H 0.9168 0.7292 0.2724 0.095 Uiso 1 1 calc R . .
N6 N 0.8747(5) 0.6189(8) 0.1311(7) 0.091(4) Uani 1 1 d . . .
C25 C 0.9127(6) 0.6147(8) 0.0864(8) 0.064(3) Uani 1 1 d . . .
C26 C 0.9632(5) 0.6125(7) 0.0331(6) 0.074(3) Uani 1 1 d . . .
H26A H 0.9693 0.6736 0.0133 0.111 Uiso 1 1 calc R . .
H26B H 0.9459 0.5723 -0.0111 0.111 Uiso 1 1 calc R . .
H26C H 1.0087 0.5902 0.0610 0.111 Uiso 1 1 calc R . .

loop_
_atom_site_aniso_label
_atom_site_aniso_U_11
_atom_site_aniso_U_22
_atom_site_aniso_U_33
_atom_site_aniso_U_23
_atom_site_aniso_U_13
_atom_site_aniso_U_12
Fe1 0.0369(7) 0.0224(7) 0.0267(6) -0.0018(5) 0.0057(5) -0.0012(6)
Cl1 0.0481(13) 0.0434(15) 0.0307(11) -0.0053(10) 0.0028(10) 0.0009(11)
Cl2 0.0406(13) 0.0292(13) 0.0355(12) -0.0014(10) 0.0095(10) 0.0002(10)
N1 0.038(4) 0.031(5) 0.029(4) 0.000(3) 0.002(3) -0.001(3)
N2 0.039(4) 0.024(4) 0.034(4) 0.002(3) 0.009(3) 0.000(3)
N3 0.043(4) 0.024(4) 0.033(4) -0.007(3) 0.013(3) -0.009(3)
N4 0.035(4) 0.025(4) 0.027(4) 0.000(3) 0.006(3) 0.005(3)
C1 0.052(6) 0.017(5) 0.050(6) -0.005(4) 0.004(5) 0.001(4)
C2 0.059(6) 0.020(5) 0.055(6) -0.003(5) 0.016(5) -0.012(5)
C3 0.061(7) 0.029(6) 0.066(7) 0.012(5) 0.015(5) -0.002(5)
C4 0.050(6) 0.020(5) 0.034(5) 0.003(4) 0.008(4) -0.004(4)
C5 0.044(5) 0.015(5) 0.036(5) 0.005(4) 0.010(4) -0.001(4)
C6 0.034(5) 0.039(6) 0.035(5) -0.002(4) 0.019(4) -0.002(4)
C7 0.046(5) 0.016(5) 0.040(5) 0.004(4) 0.001(4) 0.007(4)
C8 0.037(5) 0.019(5) 0.041(5) 0.003(4) 0.010(4) -0.001(4)
C9 0.038(5) 0.037(6) 0.060(6) 0.008(5) 0.005(5) 0.008(5)
C10 0.061(7) 0.021(6) 0.085(8) 0.005(5) 0.034(6) 0.013(5)
C11 0.055(6) 0.026(6) 0.061(7) -0.006(5) 0.031(5) -0.004(5)
C12 0.044(5) 0.028(5) 0.043(5) -0.005(4) 0.022(4) -0.009(4)
C13 0.044(5) 0.029(6) 0.033(5) 0.004(4) 0.003(4) -0.003(4)
C14 0.028(5) 0.023(5) 0.042(5) 0.000(4) 0.008(4) -0.007(4)
C15 0.030(5) 0.022(5) 0.033(5) -0.002(4) 0.017(4) -0.001(4)
C16 0.039(5) 0.027(5) 0.031(5) -0.009(4) 0.005(4) 0.007(4)
C17 0.051(6) 0.039(6) 0.030(5) 0.001(4) 0.012(4) -0.007(5)
C18 0.041(5) 0.032(6) 0.033(5) -0.005(4) 0.020(4) -0.008(4)
C19 0.042(5) 0.034(6) 0.047(6) -0.001(5) 0.017(5) 0.006(4)
C20 0.050(6) 0.029(6) 0.034(5) 0.001(4) 0.007(4) -0.004(5)
C21 0.039(5) 0.046(6) 0.031(5) -0.008(4) 0.009(4) 0.008(5)
C22 0.065(7) 0.065(8) 0.046(6) 0.003(5) 0.020(5) -0.007(6)
Fe1A 0.0358(7) 0.0270(8) 0.0289(7) 0.0013(6) 0.0036(5) 0.0013(6)
Cl1A 0.0406(13) 0.0372(14) 0.0436(13) -0.0001(10) 0.0022(10) 0.0060(11)
Cl2A 0.0535(14) 0.0327(14) 0.0332(12) -0.0028(10) 0.0109(10) 0.0025(11)
N1A 0.035(4) 0.030(5) 0.025(4) -0.007(3) -0.009(3) 0.000(3)
N2A 0.045(4) 0.022(4) 0.027(4) 0.001(3) 0.013(3) -0.001(3)
N3A 0.037(4) 0.021(4) 0.036(4) -0.001(3) 0.011(3) 0.000(3)
N4A 0.037(4) 0.024(4) 0.034(4) -0.002(3) 0.008(3) 0.006(3)
C1A 0.041(5) 0.038(6) 0.027(5) -0.006(4) 0.005(4) -0.003(5)
C2A 0.043(5) 0.026(5) 0.041(5) 0.003(4) 0.006(4) 0.000(4)
C3A 0.059(6) 0.031(6) 0.033(5) -0.001(4) 0.014(5) -0.006(5)
C4A 0.030(5) 0.037(6) 0.033(5) -0.006(4) 0.012(4) -0.005(4)
C5A 0.043(5) 0.020(5) 0.027(4) -0.004(4) -0.002(4) 0.003(4)
C6A 0.035(5) 0.025(5) 0.038(5) 0.000(4) 0.008(4) 0.001(4)
C7A 0.039(5) 0.034(6) 0.032(5) 0.005(4) 0.004(4) -0.004(4)
C8A 0.037(5) 0.024(5) 0.031(5) 0.008(4) 0.006(4) -0.001(4)
C9A 0.049(6) 0.036(6) 0.027(5) -0.001(4) 0.007(4) -0.010(5)
C10A 0.076(7) 0.025(6) 0.040(5) -0.012(4) 0.020(5) -0.004(5)
C11A 0.064(7) 0.044(7) 0.046(6) -0.014(5) 0.025(5) -0.005(5)
C12A 0.061(6) 0.019(5) 0.046(6) 0.010(4) 0.017(5) 0.006(5)
C13A 0.041(5) 0.024(5) 0.042(5) 0.007(4) 0.006(4) 0.008(4)
C14A 0.031(5) 0.026(5) 0.035(5) 0.001(4) 0.014(4) 0.004(4)
C15A 0.029(5) 0.037(6) 0.027(4) 0.005(4) 0.008(4) -0.001(4)
C16A 0.032(5) 0.026(5) 0.041(5) -0.004(4) 0.008(4) 0.006(4)
C17A 0.047(6) 0.020(5) 0.051(6) 0.006(4) 0.002(5) -0.007(4)
C18A 0.044(6) 0.040(6) 0.034(5) 0.007(4) 0.010(4) -0.003(5)
C19A 0.043(5) 0.035(6) 0.026(5) 0.000(4) 0.013(4) 0.007(4)
C20A 0.032(5) 0.031(5) 0.035(5) -0.005(4) 0.008(4) -0.002(4)
C21A 0.068(7) 0.041(7) 0.046(6) -0.010(5) 0.005(5) -0.014(5)
C22A 0.051(6) 0.050(7) 0.062(7) -0.010(5) 0.021(5) -0.004(5)
N5 0.061(6) 0.057(7) 0.086(7) -0.001(5) 0.004(5) 0.008(5)
C23 0.041(6) 0.035(6) 0.073(8) -0.002(6) 0.021(5) -0.004(5)
C24 0.060(7) 0.075(9) 0.058(7) 0.013(6) 0.018(6) 0.000(6)
N6 0.069(8) 0.090(9) 0.108(10) 0.000(7) -0.003(6) -0.008(7)
C25 0.054(8) 0.044(7) 0.084(10) -0.007(7) -0.021(6) 0.006(6)
C26 0.077(8) 0.050(8) 0.089(9) -0.017(7) -0.004(7) 0.013(7)

loop_
_atom_type_symbol
_atom_type_description
_atom_type_scat_dispersion_real
_atom_type_scat_dispersion_imag
_atom_type_scat_source
C C 0.0033 0.0016 'International Tables Vol C Tables 4.2.6.8 and 6.1.1.4'
H H 0.0000 0.0000 'International Tables Vol C Tables 4.2.6.8 and 6.1.1.4'
N N 0.0061 0.0033 'International Tables Vol C Tables 4.2.6.8 and 6.1.1.4'
Cl Cl 0.1484 0.1585 'International Tables Vol C Tables 4.2.6.8 and 6.1.1.4'
Fe Fe 0.3463 0.8444 'International Tables Vol C Tables 4.2.6.8 and 6.1.1.4'

loop_
_geom_angle_atom_site_label_1
_geom_angle_atom_site_label_2
_geom_angle_atom_site_label_3
_geom_angle
_geom_angle_site_symmetry_1
_geom_angle_site_symmetry_3
_geom_angle_publ_flag
N3 Fe1 N1 95.0(2) . . ?
N3 Fe1 N2 76.7(2) . . ?
N1 Fe1 N2 74.2(2) . . ?
N3 Fe1 N4 83.6(2) . . ?
N1 Fe1 N4 150.9(2) . . ?
N2 Fe1 N4 77.2(2) . . ?
N3 Fe1 Cl1 93.02(18) . . ?
N1 Fe1 Cl1 100.28(18) . . ?
N2 Fe1 Cl1 167.69(19) . . ?
N4 Fe1 Cl1 108.82(16) . . ?
N3 Fe1 Cl2 165.55(18) . . ?
N1 Fe1 Cl2 90.55(18) . . ?
N2 Fe1 Cl2 91.99(17) . . ?
N4 Fe1 Cl2 85.08(16) . . ?
Cl1 Fe1 Cl2 99.15(8) . . ?
C1 N1 C5 118.1(7) . . ?
C1 N1 Fe1 126.0(6) . . ?
C5 N1 Fe1 115.9(5) . . ?
C6 N2 C13 112.2(6) . . ?
C6 N2 C7 109.5(6) . . ?
C13 N2 C7 110.5(6) . . ?
C6 N2 Fe1 107.3(5) . . ?
C13 N2 Fe1 107.1(5) . . ?
C7 N2 Fe1 110.2(5) . . ?
C8 N3 C12 115.5(7) . . ?
C8 N3 Fe1 118.7(5) . . ?
C12 N3 Fe1 125.0(6) . . ?
C15 N4 C14 111.9(6) . . ?
C15 N4 Fe1 121.3(5) . . ?
C14 N4 Fe1 109.9(4) . . ?
N1 C1 C2 123.6(9) . . ?
C1 C2 C3 118.3(9) . . ?
C4 C3 C2 118.8(8) . . ?
C3 C4 C5 119.3(8) . . ?
N1 C5 C4 122.0(8) . . ?
N1 C5 C6 116.3(7) . . ?
C4 C5 C6 121.7(7) . . ?
N2 C6 C5 110.1(6) . . ?
N2 C7 C8 114.1(6) . . ?
N3 C8 C9 125.0(8) . . ?
N3 C8 C7 115.4(7) . . ?
C9 C8 C7 119.4(8) . . ?
C8 C9 C10 118.4(9) . . ?
C11 C10 C9 117.1(9) . . ?
C12 C11 C10 120.6(9) . . ?
C11 C12 N3 123.3(8) . . ?
N2 C13 C14 111.0(7) . . ?
N4 C14 C13 107.9(6) . . ?
C20 C15 C16 120.4(7) . . ?
C20 C15 N4 121.4(7) . . ?
C16 C15 N4 118.2(7) . . ?
C17 C16 C15 117.0(7) . . ?
C17 C16 C21 120.8(8) . . ?
C15 C16 C21 122.1(7) . . ?
C16 C17 C18 122.5(8) . . ?
C19 C18 C17 118.7(7) . . ?
C19 C18 C22 121.1(8) . . ?
C17 C18 C22 120.1(8) . . ?
C18 C19 C20 119.9(8) . . ?
C15 C20 C19 121.2(8) . . ?
N1A Fe1A N3A 91.6(2) . . ?
N1A Fe1A N2A 73.8(2) . . ?
N3A Fe1A N2A 77.1(2) . . ?
N1A Fe1A Cl1A 99.17(19) . . ?
N3A Fe1A Cl1A 95.13(19) . . ?
N2A Fe1A Cl1A 169.09(18) . . ?
N1A Fe1A N4A 152.2(2) . . ?
N3A Fe1A N4A 85.7(2) . . ?
N2A Fe1A N4A 78.6(2) . . ?
Cl1A Fe1A N4A 108.68(17) . . ?
N1A Fe1A Cl2A 94.81(18) . . ?
N3A Fe1A Cl2A 163.57(19) . . ?
N2A Fe1A Cl2A 90.23(17) . . ?
Cl1A Fe1A Cl2A 98.75(8) . . ?
N4A Fe1A Cl2A 81.55(17) . . ?
C5A N1A C1A 117.0(7) . . ?
C5A N1A Fe1A 117.9(5) . . ?
C1A N1A Fe1A 125.0(6) . . ?
C13A N2A C6A 111.6(6) . . ?
C13A N2A C7A 110.8(6) . . ?
C6A N2A C7A 108.5(6) . . ?
C13A N2A Fe1A 107.2(5) . . ?
C6A N2A Fe1A 107.1(5) . . ?
C7A N2A Fe1A 111.6(5) . . ?
C8A N3A C12A 117.4(7) . . ?
C8A N3A Fe1A 117.2(5) . . ?
C12A N3A Fe1A 124.5(6) . . ?
C15A N4A C14A 116.5(6) . . ?
C15A N4A Fe1A 117.7(5) . . ?
C14A N4A Fe1A 107.0(4) . . ?
N1A C1A C2A 122.1(8) . . ?
C3A C2A C1A 119.5(8) . . ?
C4A C3A C2A 119.6(8) . . ?
C3A C4A C5A 118.3(8) . . ?
N1A C5A C4A 123.4(8) . . ?
N1A C5A C6A 113.6(7) . . ?
C4A C5A C6A 122.9(8) . . ?
N2A C6A C5A 107.7(6) . . ?
N2A C7A C8A 112.0(6) . . ?
N3A C8A C9A 123.0(8) . . ?
N3A C8A C7A 116.7(7) . . ?
C9A C8A C7A 120.1(7) . . ?
C8A C9A C10A 118.8(8) . . ?
C11A C10A C9A 118.5(8) . . ?
C10A C11A C12A 119.9(9) . . ?
N3A C12A C11A 122.5(9) . . ?
N2A C13A C14A 109.4(6) . . ?
N4A C14A C13A 110.2(6) . . ?
C16A C15A C20A 119.6(7) . . ?
C16A C15A N4A 120.2(7) . . ?
C20A C15A N4A 120.2(7) . . ?
C15A C16A C17A 118.7(8) . . ?
C15A C16A C21A 121.4(7) . . ?
C17A C16A C21A 119.8(8) . . ?
C18A C17A C16A 123.1(8) . . ?
C17A C18A C19A 117.7(8) . . ?
C17A C18A C22A 121.3(8) . . ?
C19A C18A C22A 120.9(8) . . ?
C18A C19A C20A 121.0(8) . . ?
C19A C20A C15A 119.8(7) . . ?
N5 C23 C24 178.1(12) . . ?
N6 C25 C26 176.8(13) . . ?

loop_
_geom_bond_atom_site_label_1
_geom_bond_atom_site_label_2
_geom_bond_distance
_geom_bond_site_symmetry_2
_geom_bond_publ_flag
Fe1 N3 2.169(7) . ?
Fe1 N1 2.191(7) . ?
Fe1 N2 2.249(6) . ?
Fe1 N4 2.303(6) . ?
Fe1 Cl1 2.337(2) . ?
Fe1 Cl2 2.468(2) . ?
N1 C1 1.341(10) . ?
N1 C5 1.351(9) . ?
N2 C6 1.474(9) . ?
N2 C13 1.475(10) . ?
N2 C7 1.477(9) . ?
N3 C8 1.330(9) . ?
N3 C12 1.370(9) . ?
N4 C15 1.464(9) . ?
N4 C14 1.484(9) . ?
C1 C2 1.365(11) . ?
C2 C3 1.402(11) . ?
C3 C4 1.380(11) . ?
C4 C5 1.384(10) . ?
C5 C6 1.481(10) . ?
C7 C8 1.512(10) . ?
C8 C9 1.369(10) . ?
C9 C10 1.418(12) . ?
C10 C11 1.366(12) . ?
C11 C12 1.363(11) . ?
C13 C14 1.506(10) . ?
C15 C20 1.379(10) . ?
C15 C16 1.410(10) . ?
C16 C17 1.400(10) . ?
C16 C21 1.474(10) . ?
C17 C18 1.412(11) . ?
C18 C19 1.367(11) . ?
C18 C22 1.518(10) . ?
C19 C20 1.405(11) . ?
Fe1A N1A 2.175(7) . ?
Fe1A N3A 2.192(7) . ?
Fe1A N2A 2.231(7) . ?
Fe1A Cl1A 2.299(2) . ?
Fe1A N4A 2.319(6) . ?
Fe1A Cl2A 2.536(2) . ?
N1A C5A 1.345(9) . ?
N1A C1A 1.352(10) . ?
N2A C13A 1.480(9) . ?
N2A C6A 1.483(9) . ?
N2A C7A 1.498(9) . ?
N3A C8A 1.337(9) . ?
N3A C12A 1.350(10) . ?
N4A C15A 1.431(9) . ?
N4A C14A 1.474(9) . ?
C1A C2A 1.378(10) . ?
C2A C3A 1.374(10) . ?
C3A C4A 1.359(11) . ?
C4A C5A 1.387(10) . ?
C5A C6A 1.527(10) . ?
C7A C8A 1.523(10) . ?
C8A C9A 1.377(10) . ?
C9A C10A 1.390(11) . ?
C10A C11A 1.359(12) . ?
C11A C12A 1.372(11) . ?
C13A C14A 1.528(9) . ?
C15A C16A 1.373(10) . ?
C15A C20A 1.420(10) . ?
C16A C17A 1.395(11) . ?
C16A C21A 1.523(11) . ?
C17A C18A 1.379(11) . ?
C18A C19A 1.387(11) . ?
C18A C22A 1.539(10) . ?
C19A C20A 1.389(10) . ?
N5 C23 1.133(11) . ?
C23 C24 1.453(13) . ?
N6 C25 1.151(14) . ?
C25 C26 1.446(15) . ?
